data_4339498
loop_
_publ_author_name
'Tronic, Tristan A.'
'deKrafft, Kathryn E'
'Lim, Mi Jung'
'Ley, Amanda N.'
'Pike, Robert D.'

_publ_section_title
;
 Copper(I) cyanide networks: synthesis, luminescence behavior and thermal
 analysis. Part 1. Diimine ligands.
;
_journal_issue 21
_journal_name_full 'Inorganic chemistry'
_journal_page_first 8897
_journal_page_last 8912
_journal_paper_doi 10.1021/ic7007057
_journal_volume 46
_journal_year 2007
_chemical_formula_moiety 'C12 H10 Cu4 N10'
_chemical_formula_sum 'C12 H10 Cu4 N10'
_chemical_formula_weight 548.46
_chemical_name_common
;
 [(CuCN)~2~Pym(NH~2~)]
;
_chemical_name_systematic
; 
 catena-poly[!mu-2-aminopyrimidinedi-!mu-cyano-)dicopper(I)]
;
_space_group_IT_number 2
_symmetry_cell_setting triclinic
_symmetry_space_group_name_Hall '-P 1'
_symmetry_space_group_name_H-M 'P -1'
_atom_sites_solution_hydrogens geom
_atom_sites_solution_primary direct
_atom_sites_solution_secondary difmap
_audit_creation_method SHELXL-97
_cell_angle_alpha 80.271(5)
_cell_angle_beta 87.092(5)
_cell_angle_gamma 72.335(4)
_cell_formula_units_Z 2
_cell_length_a 7.4360(7)
_cell_length_b 8.9955(8)
_cell_length_c 12.8669(10)
_cell_measurement_temperature 100(2)
_cell_volume 808.30(12)
_computing_cell_refinement 'SAINTPLUS (Bruker AXS, 2004)'
_computing_data_collection 'APEX2 (Bruker AXS, 2004)'
_computing_data_reduction SAINTPLUS
_computing_molecular_graphics 'ORTEP3 (Farrugia, 1997)'
_computing_publication_material 'SHELXL97 (Sheldrick, 1997)'
_computing_structure_refinement 'XSHELL (Bruker, 2004)'
_computing_structure_solution 'SHELXS97 (Sheldrick, 1997)'
_diffrn_ambient_temperature 100(2)
_diffrn_measured_fraction_theta_full 0.969
_diffrn_measured_fraction_theta_max 0.969
_diffrn_measurement_device_type 'Bruker SMART Apex II CCD'
_diffrn_measurement_method '\w and \y'
_diffrn_radiation_monochromator graphite
_diffrn_radiation_source 'fine-focus sealed tube'
_diffrn_radiation_type CuK\a
_diffrn_radiation_wavelength 1.54178
_diffrn_reflns_av_R_equivalents 0.0325
_diffrn_reflns_av_sigmaI/netI 0.0297
_diffrn_reflns_limit_h_max 8
_diffrn_reflns_limit_h_min -8
_diffrn_reflns_limit_k_max 10
_diffrn_reflns_limit_k_min -9
_diffrn_reflns_limit_l_max 15
_diffrn_reflns_limit_l_min -15
_diffrn_reflns_number 14254
_diffrn_reflns_theta_full 66.97
_diffrn_reflns_theta_max 66.97
_diffrn_reflns_theta_min 3.48
_diffrn_standards_number 0
_exptl_absorpt_coefficient_mu 6.110
_exptl_absorpt_correction_T_max 0.7953
_exptl_absorpt_correction_T_min 0.5582
_exptl_absorpt_correction_type numerical
_exptl_absorpt_process_details 'SADABS (Sheldrick, 2004)'
_exptl_crystal_colour orange
_exptl_crystal_density_diffrn 2.253
_exptl_crystal_density_method 'not measured'
_exptl_crystal_description plate
_exptl_crystal_F_000 536
_exptl_crystal_size_max 0.11
_exptl_crystal_size_mid 0.09
_exptl_crystal_size_min 0.04
_refine_diff_density_max 0.388
_refine_diff_density_min -0.575
_refine_diff_density_rms 0.083
_refine_ls_extinction_method none
_refine_ls_goodness_of_fit_ref 1.048
_refine_ls_hydrogen_treatment refall
_refine_ls_matrix_type full
_refine_ls_number_parameters 279
_refine_ls_number_reflns 2802
_refine_ls_number_restraints 0
_refine_ls_restrained_S_all 1.048
_refine_ls_R_factor_all 0.0268
_refine_ls_R_factor_gt 0.0244
_refine_ls_shift/su_max 0.001
_refine_ls_shift/su_mean 0.000
_refine_ls_structure_factor_coef Fsqd
_refine_ls_weighting_details 'calc w=1/[\s^2^(Fo^2^)+(0.0340P)^2^+0.5844P] where P=(Fo^2^+2Fc^2^)/3'
_refine_ls_weighting_scheme calc
_refine_ls_wR_factor_gt 0.0615
_refine_ls_wR_factor_ref 0.0629
_reflns_number_gt 2616
_reflns_number_total 2802
_reflns_threshold_expression >2sigma(I)
_cod_data_source_file ic7007057-file003.cif
_cod_data_source_block 7a
_cod_original_sg_symbol_H-M P-1
_cod_database_code 4339498

loop_
_symmetry_equiv_pos_as_xyz
'x, y, z'
'-x, -y, -z'

loop_
_atom_site_label
_atom_site_type_symbol
_atom_site_fract_x
_atom_site_fract_y
_atom_site_fract_z
_atom_site_U_iso_or_equiv
_atom_site_adp_type
_atom_site_occupancy
_atom_site_symmetry_multiplicity
_atom_site_calc_flag
_atom_site_refinement_flags
_atom_site_disorder_assembly
_atom_site_disorder_group
Cu1 Cu 0.61157(5) 0.15391(4) 0.14170(3) 0.01888(11) Uani 1 1 d . . .
Cu2 Cu -0.11580(5) 0.53460(4) 0.35983(3) 0.01998(11) Uani 1 1 d . . .
Cu3 Cu 0.20274(5) 0.25529(4) 0.06976(3) 0.01889(11) Uani 1 1 d . A .
Cu4 Cu -0.31672(5) 0.11973(4) 0.56525(3) 0.01925(11) Uani 1 1 d . . .
N5 N 0.6234(3) 0.3760(2) 0.14285(14) 0.0146(4) Uani 1 1 d . . .
N6 N 0.7861(3) 0.3826(2) -0.01454(16) 0.0171(4) Uani 1 1 d . . .
N7 N 0.3158(3) 0.3861(2) -0.05604(14) 0.0136(4) Uani 1 1 d . . .
N8 N -0.1344(3) 0.7646(2) 0.35641(15) 0.0138(4) Uani 1 1 d . A .
N9 N -0.2922(3) 0.7746(2) 0.51567(16) 0.0184(4) Uani 1 1 d . A .
N10 N -0.1968(3) -0.0087(2) 0.44215(14) 0.0136(4) Uani 1 1 d . . .
C1A C 0.0269(3) 0.4370(2) 0.24900(17) 0.0190(6) Uani 0.57(3) 1 d P A 1
N1A N 0.0980(3) 0.3685(2) 0.18120(16) 0.0171(5) Uani 0.57(3) 1 d P A 1
C2A C -0.2255(3) 0.4201(3) 0.47043(17) 0.0220(6) Uani 0.50(3) 1 d P A 1
N2A N -0.2749(3) 0.3173(3) 0.51786(17) 0.0199(6) Uani 0.50(3) 1 d P A 1
N3A N -0.4110(3) 0.0053(2) 0.68117(15) 0.0163(5) Uani 0.70(3) 1 d P A 1
C3A C -0.4784(3) -0.0627(2) 0.74883(17) 0.0169(5) Uani 0.70(3) 1 d P . 1
N4A N 0.7307(3) 0.0408(3) 0.02926(16) 0.0207(6) Uani 0.55(3) 1 d P . 1
C4A C 0.2274(3) 0.0638(3) 0.01857(17) 0.0201(6) Uani 0.55(3) 1 d P . 1
N1B N 0.0269(3) 0.4370(2) 0.24900(17) 0.0190(6) Uani 0.43(3) 1 d P A 2
C1B C 0.0980(3) 0.3685(2) 0.18120(16) 0.0171(5) Uani 0.43(3) 1 d P A 2
N2B N -0.2255(3) 0.4201(3) 0.47043(17) 0.0220(6) Uani 0.50(3) 1 d P A 2
C2B C -0.2749(3) 0.3173(3) 0.51786(17) 0.0199(6) Uani 0.50(3) 1 d P A 2
C3B C -0.4110(3) 0.0053(2) 0.68117(15) 0.0163(5) Uani 0.30(3) 1 d P A 2
N3B N -0.4784(3) -0.0627(2) 0.74883(17) 0.0169(5) Uani 0.30(3) 1 d P . 2
C4B C 0.7307(3) 0.0408(3) 0.02926(16) 0.0207(6) Uani 0.45(3) 1 d P . 2
N4B N 0.2274(3) 0.0638(3) 0.01857(17) 0.0201(6) Uani 0.45(3) 1 d P . 2
C5 C 0.6964(3) 0.4590(2) 0.06308(17) 0.0131(4) Uani 1 1 d . . .
C6 C 0.5403(3) 0.4528(3) 0.22158(18) 0.0162(4) Uani 1 1 d . . .
C7 C 0.5253(3) 0.6095(3) 0.22257(18) 0.0166(4) Uani 1 1 d . . .
C8 C 0.4015(3) 0.3143(3) -0.13638(17) 0.0151(4) Uani 1 1 d . . .
C9 C -0.2058(3) 0.8445(2) 0.43713(17) 0.0135(4) Uani 1 1 d . . .
C10 C -0.0533(3) 0.8374(3) 0.27737(18) 0.0154(4) Uani 1 1 d . . .
C11 C -0.0370(3) 0.9871(3) 0.27615(18) 0.0162(4) Uani 1 1 d . . .
C12 C -0.1114(3) 0.0587(3) 0.36201(17) 0.0138(4) Uani 1 1 d . . .
H1N H 0.821(4) 0.437(4) -0.065(3) 0.022(7) Uiso 1 1 d . . .
H2N H 0.794(4) 0.286(4) -0.010(2) 0.023(7) Uiso 1 1 d . . .
H3N H -0.279(4) 0.672(4) 0.516(2) 0.021(7) Uiso 1 1 d . . .
H4N H -0.322(4) 0.820(4) 0.565(2) 0.017(7) Uiso 1 1 d . . .
H6 H 0.494(4) 0.396(3) 0.276(2) 0.016(6) Uiso 1 1 d . . .
H7 H 0.465(4) 0.663(3) 0.276(2) 0.011(6) Uiso 1 1 d . . .
H8 H 0.416(4) 0.208(4) -0.132(2) 0.026(7) Uiso 1 1 d . . .
H10 H -0.003(4) 0.779(3) 0.223(2) 0.021(7) Uiso 1 1 d . . .
H11 H 0.016(4) 1.031(3) 0.223(2) 0.017(7) Uiso 1 1 d . . .
H12 H -0.106(4) 0.157(3) 0.371(2) 0.014(6) Uiso 1 1 d . . .

loop_
_atom_site_aniso_label
_atom_site_aniso_U_11
_atom_site_aniso_U_22
_atom_site_aniso_U_33
_atom_site_aniso_U_23
_atom_site_aniso_U_13
_atom_site_aniso_U_12
Cu1 0.0265(2) 0.01355(17) 0.01857(19) -0.00117(13) -0.00241(14) -0.00926(13)
Cu2 0.0243(2) 0.01175(17) 0.0241(2) -0.00467(14) 0.00023(14) -0.00484(13)
Cu3 0.0198(2) 0.01931(18) 0.01699(19) -0.00120(14) 0.00315(13) -0.00650(13)
Cu4 0.0209(2) 0.02407(19) 0.01568(18) -0.00773(14) 0.00428(13) -0.00918(14)
N5 0.0175(10) 0.0136(8) 0.0133(9) -0.0027(7) 0.0003(7) -0.0053(7)
N6 0.0275(11) 0.0111(9) 0.0140(10) -0.0033(8) 0.0078(8) -0.0083(8)
N7 0.0161(10) 0.0122(8) 0.0127(9) -0.0022(7) 0.0012(7) -0.0046(7)
N8 0.0147(9) 0.0138(8) 0.0127(9) -0.0021(7) 0.0009(7) -0.0040(7)
N9 0.0272(11) 0.0152(10) 0.0156(10) -0.0065(8) 0.0078(8) -0.0097(8)
N10 0.0162(9) 0.0136(9) 0.0129(9) -0.0024(7) 0.0005(7) -0.0074(7)
C1A 0.0196(12) 0.0157(10) 0.0201(12) 0.0031(9) 0.0021(9) -0.0064(8)
N1A 0.0180(11) 0.0148(10) 0.0179(11) 0.0015(8) 0.0009(8) -0.0063(8)
C2A 0.0208(12) 0.0248(12) 0.0185(11) -0.0037(9) 0.0038(8) -0.0045(9)
N2A 0.0205(11) 0.0218(12) 0.0173(11) -0.0098(9) 0.0013(8) -0.0028(8)
N3A 0.0181(11) 0.0152(10) 0.0158(11) -0.0056(8) 0.0004(8) -0.0037(8)
C3A 0.0169(11) 0.0157(10) 0.0174(11) -0.0074(9) -0.0009(8) -0.0009(8)
N4A 0.0209(11) 0.0270(13) 0.0149(11) -0.0024(9) 0.0023(8) -0.0094(9)
C4A 0.0204(11) 0.0235(12) 0.0166(11) 0.0041(10) 0.0004(8) -0.0111(9)
N1B 0.0196(12) 0.0157(10) 0.0201(12) 0.0031(9) 0.0021(9) -0.0064(8)
C1B 0.0180(11) 0.0148(10) 0.0179(11) 0.0015(8) 0.0009(8) -0.0063(8)
N2B 0.0208(12) 0.0248(12) 0.0185(11) -0.0037(9) 0.0038(8) -0.0045(9)
C2B 0.0205(11) 0.0218(12) 0.0173(11) -0.0098(9) 0.0013(8) -0.0028(8)
C3B 0.0181(11) 0.0152(10) 0.0158(11) -0.0056(8) 0.0004(8) -0.0037(8)
N3B 0.0169(11) 0.0157(10) 0.0174(11) -0.0074(9) -0.0009(8) -0.0009(8)
C4B 0.0209(11) 0.0270(13) 0.0149(11) -0.0024(9) 0.0023(8) -0.0094(9)
N4B 0.0204(11) 0.0235(12) 0.0166(11) 0.0041(10) 0.0004(8) -0.0111(9)
C5 0.0150(11) 0.0113(10) 0.0131(10) -0.0024(8) -0.0016(8) -0.0036(8)
C6 0.0187(12) 0.0187(11) 0.0125(11) -0.0019(9) 0.0027(9) -0.0086(9)
C7 0.0181(11) 0.0174(11) 0.0143(11) -0.0057(9) 0.0018(9) -0.0041(8)
C8 0.0180(11) 0.0147(11) 0.0137(10) -0.0047(9) -0.0002(8) -0.0049(8)
C9 0.0133(11) 0.0134(10) 0.0137(10) -0.0028(8) -0.0015(8) -0.0033(8)
C10 0.0158(11) 0.0167(10) 0.0143(11) -0.0040(9) 0.0017(8) -0.0051(8)
C11 0.0153(11) 0.0182(11) 0.0158(11) -0.0010(9) 0.0035(9) -0.0079(9)
C12 0.0143(11) 0.0139(10) 0.0142(10) -0.0020(8) 0.0001(8) -0.0058(8)

loop_
_atom_type_symbol
_atom_type_description
_atom_type_scat_dispersion_real
_atom_type_scat_dispersion_imag
_atom_type_scat_source
C C 0.0181 0.0091 'International Tables Vol C Tables 4.2.6.8 and 6.1.1.4'
H H 0.0000 0.0000 'International Tables Vol C Tables 4.2.6.8 and 6.1.1.4'
N N 0.0311 0.0180 'International Tables Vol C Tables 4.2.6.8 and 6.1.1.4'
Cu Cu -1.9646 0.5888 'International Tables Vol C Tables 4.2.6.8 and 6.1.1.4'

loop_
_geom_angle_atom_site_label_1
_geom_angle_atom_site_label_2
_geom_angle_atom_site_label_3
_geom_angle
_geom_angle_site_symmetry_1
_geom_angle_site_symmetry_3
N3B Cu1 C3A 0.00(14) 2_556 2_556
N3B Cu1 N4A 121.24(9) 2_556 .
C3A Cu1 N4A 121.24(9) 2_556 .
N3B Cu1 N5 118.70(8) 2_556 .
C3A Cu1 N5 118.70(8) 2_556 .
N4A Cu1 N5 120.05(9) . .
N3B Cu1 Cu3 73.73(6) 2_556 .
C3A Cu1 Cu3 73.73(6) 2_556 .
N4A Cu1 Cu3 99.60(7) . .
N5 Cu1 Cu3 95.52(5) . .
C1A Cu2 C2A 122.05(9) . .
C1A Cu2 N8 115.82(8) . .
C2A Cu2 N8 122.08(8) . .
N1A Cu3 C4A 142.71(9) . .
N1A Cu3 N7 114.34(8) . .
C4A Cu3 N7 102.61(8) . .
N1A Cu3 Cu1 96.87(7) . .
C4A Cu3 Cu1 93.79(7) . .
N7 Cu3 Cu1 80.56(5) . .
N2A Cu4 N3A 142.26(9) . .
N2A Cu4 N10 102.20(8) . .
N3A Cu4 N10 115.42(8) . .
C6 N5 C5 116.71(18) . .
C6 N5 Cu1 119.34(15) . .
C5 N5 Cu1 123.68(14) . .
C5 N6 H1N 116(2) . .
C5 N6 H2N 117(2) . .
H1N N6 H2N 127(3) . .
C8 N7 C5 116.38(19) . 2_665
C8 N7 Cu3 119.04(14) . .
C5 N7 Cu3 124.55(14) 2_665 .
C10 N8 C9 117.26(18) . .
C10 N8 Cu2 119.11(14) . .
C9 N8 Cu2 123.15(15) . .
C9 N9 H3N 116.1(19) . .
C9 N9 H4N 115(2) . .
H3N N9 H4N 126(3) . .
C12 N10 C9 116.82(18) . 1_545
C12 N10 Cu4 119.21(14) . .
C9 N10 Cu4 123.94(15) 1_545 .
N1A C1A Cu2 172.0(2) . .
C1A N1A Cu3 177.3(2) . .
N2A C2A Cu2 159.6(2) . .
C2A N2A Cu4 163.91(19) . .
C3A N3A Cu4 176.03(19) . .
N3A C3A Cu1 173.76(19) . 2_556
C4A N4A Cu1 156.1(2) 2_655 .
N4A C4A Cu3 164.5(2) 2_655 .
N6 C5 N5 117.61(19) . .
N6 C5 N7 117.8(2) . 2_665
N5 C5 N7 124.55(19) . 2_665
N5 C6 C7 122.8(2) . .
N5 C6 H6 116.5(17) . .
C7 C6 H6 120.7(17) . .
C8 C7 C6 116.3(2) 2_665 .
C8 C7 H7 121.1(16) 2_665 .
C6 C7 H7 122.5(16) . .
N7 C8 C7 123.2(2) . 2_665
N7 C8 H8 118.3(19) . .
C7 C8 H8 118.4(19) 2_665 .
N9 C9 N10 118.22(19) . 1_565
N9 C9 N8 117.95(19) . .
N10 C9 N8 123.8(2) 1_565 .
N8 C10 C11 122.8(2) . .
N8 C10 H10 115.7(18) . .
C11 C10 H10 121.5(18) . .
C12 C11 C10 115.9(2) 1_565 .
C12 C11 H11 123.7(19) 1_565 .
C10 C11 H11 120.4(19) . .
N10 C12 C11 123.3(2) . 1_545
N10 C12 H12 112.8(17) . .
C11 C12 H12 123.8(17) 1_545 .

loop_
_geom_bond_atom_site_label_1
_geom_bond_atom_site_label_2
_geom_bond_distance
_geom_bond_site_symmetry_2
Cu1 N3B 1.897(2) 2_556
Cu1 C3A 1.897(2) 2_556
Cu1 N4A 1.932(2) .
Cu1 N5 2.0284(18) .
Cu1 Cu3 3.0411(6) .
Cu2 C1A 1.906(2) .
Cu2 C2A 1.910(2) .
Cu2 N8 2.0241(18) .
Cu3 N1A 1.897(2) .
Cu3 C4A 1.901(2) .
Cu3 N7 2.1284(19) .
Cu4 N2A 1.892(2) .
Cu4 N3A 1.895(2) .
Cu4 N10 2.1184(18) .
N5 C6 1.342(3) .
N5 C5 1.355(3) .
N6 C5 1.342(3) .
N6 H1N 0.82(3) .
N6 H2N 0.85(3) .
N7 C8 1.342(3) .
N7 C5 1.357(3) 2_665
N8 C10 1.334(3) .
N8 C9 1.357(3) .
N9 C9 1.339(3) .
N9 H3N 0.90(3) .
N9 H4N 0.80(3) .
N10 C12 1.338(3) .
N10 C9 1.355(3) 1_545
C1A N1A 1.165(3) .
C2A N2A 1.164(3) .
N3A C3A 1.159(3) .
C3A Cu1 1.897(2) 2_556
N4A C4A 1.166(3) 2_655
C4A N4A 1.166(3) 2_655
C5 N7 1.357(3) 2_665
C6 C7 1.382(3) .
C6 H6 0.91(3) .
C7 C8 1.380(3) 2_665
C7 H7 0.92(3) .
C8 C7 1.380(3) 2_665
C8 H8 0.92(3) .
C9 N10 1.356(3) 1_565
C10 C11 1.386(3) .
C10 H10 0.94(3) .
C11 C12 1.379(3) 1_565
C11 H11 0.86(3) .
C12 C11 1.379(3) 1_545
C12 H12 0.92(3) .

loop_
_geom_torsion_atom_site_label_1
_geom_torsion_atom_site_label_2
_geom_torsion_atom_site_label_3
_geom_torsion_atom_site_label_4
_geom_torsion
_geom_torsion_site_symmetry_1
_geom_torsion_site_symmetry_4
N3B Cu1 Cu3 N1A 61.46(9) 2_556 .
C3A Cu1 Cu3 N1A 61.46(9) 2_556 .
N4A Cu1 Cu3 N1A -178.64(9) . .
N5 Cu1 Cu3 N1A -56.86(8) . .
N3B Cu1 Cu3 C4A -82.74(9) 2_556 .
C3A Cu1 Cu3 C4A -82.74(9) 2_556 .
N4A Cu1 Cu3 C4A 37.16(9) . .
N5 Cu1 Cu3 C4A 158.94(8) . .
N3B Cu1 Cu3 N7 175.09(8) 2_556 .
C3A Cu1 Cu3 N7 175.09(8) 2_556 .
N4A Cu1 Cu3 N7 -65.01(8) . .
N5 Cu1 Cu3 N7 56.77(7) . .
N3B Cu1 N5 C6 1.2(2) 2_556 .
C3A Cu1 N5 C6 1.2(2) 2_556 .
N4A Cu1 N5 C6 -179.87(17) . .
Cu3 Cu1 N5 C6 75.68(17) . .
N3B Cu1 N5 C5 -172.54(16) 2_556 .
C3A Cu1 N5 C5 -172.54(16) 2_556 .
N4A Cu1 N5 C5 6.4(2) . .
Cu3 Cu1 N5 C5 -98.09(17) . .
N1A Cu3 N7 C8 176.79(16) . .
C4A Cu3 N7 C8 -8.34(18) . .
Cu1 Cu3 N7 C8 83.46(16) . .
N1A Cu3 N7 C5 -5.1(2) . 2_665
C4A Cu3 N7 C5 169.80(17) . 2_665
Cu1 Cu3 N7 C5 -98.40(17) . 2_665
C1A Cu2 N8 C10 2.0(2) . .
C2A Cu2 N8 C10 179.47(16) . .
C1A Cu2 N8 C9 -169.83(17) . .
C2A Cu2 N8 C9 7.6(2) . .
N2A Cu4 N10 C12 3.08(18) . .
N3A Cu4 N10 C12 -173.88(16) . .
N2A Cu4 N10 C9 -174.76(17) . 1_545
N3A Cu4 N10 C9 8.3(2) . 1_545
C1A Cu2 C2A N2A -9.3(6) . .
N8 Cu2 C2A N2A 173.4(6) . .
Cu2 C2A N2A Cu4 7.9(13) . .
N3A Cu4 N2A C2A 169.0(7) . .
N10 Cu4 N2A C2A -6.5(8) . .
N3B Cu1 N4A C4A 2.8(5) 2_556 2_655
C3A Cu1 N4A C4A 2.8(5) 2_556 2_655
N5 Cu1 N4A C4A -176.1(5) . 2_655
Cu3 Cu1 N4A C4A -73.9(5) . 2_655
N1A Cu3 C4A N4A -173.2(7) . 2_655
N7 Cu3 C4A N4A 14.5(8) . 2_655
Cu1 Cu3 C4A N4A -66.7(8) . 2_655
C6 N5 C5 N6 177.7(2) . .
Cu1 N5 C5 N6 -8.4(3) . .
C6 N5 C5 N7 -2.7(3) . 2_665
Cu1 N5 C5 N7 171.21(16) . 2_665
C5 N5 C6 C7 1.0(3) . .
Cu1 N5 C6 C7 -173.23(18) . .
N5 C6 C7 C8 1.0(3) . 2_665
C5 N7 C8 C7 0.0(3) 2_665 2_665
Cu3 N7 C8 C7 178.30(17) . 2_665
C10 N8 C9 N9 178.2(2) . .
Cu2 N8 C9 N9 -9.8(3) . .
C10 N8 C9 N10 -1.0(3) . 1_565
Cu2 N8 C9 N10 171.01(16) . 1_565
C9 N8 C10 C11 1.3(3) . .
Cu2 N8 C10 C11 -171.03(17) . .
N8 C10 C11 C12 -0.5(3) . 1_565
C9 N10 C12 C11 1.0(3) 1_545 1_545
Cu4 N10 C12 C11 -176.95(17) . 1_545
